data_4519243
loop_
_publ_author_name
'Han, Xiao-Qing'
'Wang, Lei'
'Yang, Ping'
'Liu, Jing-Yuan'
'Xu, Wei-Yan'
'Zheng, Chao'
'Liang, Ren-Xiao'
'You, Shu-Li'
'Zhang, Junliang'
'Jia, Yi-Xia'

_publ_section_title
;
 Enantioselective Dearomative Mizoroki--Heck Reaction of Naphthalenes
;
_journal_name_full 'ACS Catalysis'
_journal_page_first 655
_journal_page_last 661
_journal_paper_doi 10.1021/acscatal.1c05008
_journal_year 2021
_chemical_absolute_configuration unk
_chemical_formula_moiety 'C20 H17 N O2'
_chemical_formula_sum 'C20 H17 N O2'
_chemical_formula_weight 303.35
_space_group_crystal_system orthorhombic
_space_group_IT_number 19
_space_group_name_Hall 'P 2ac 2ab'
_space_group_name_H-M_alt 'P 21 21 21'
_atom_sites_solution_hydrogens geom
_atom_sites_solution_primary direct
_audit_creation_date 2020-01-17
_audit_creation_method
;
Olex2 1.2
(compiled 2018.05.29 svn.r3508 for OlexSys, GUI svn.r5506)
;
_cell_angle_alpha 90
_cell_angle_beta 90
_cell_angle_gamma 90
_cell_formula_units_Z 4
_cell_length_a 8.81977(6)
_cell_length_b 11.79139(7)
_cell_length_c 14.96200(9)
_cell_measurement_reflns_used 29402
_cell_measurement_temperature 100.00(10)
_cell_measurement_theta_max 74.1460
_cell_measurement_theta_min 3.7500
_cell_volume 1556.008(17)
_computing_cell_refinement 'CrysAlisPro 1.171.39.28b (Rigaku OD, 2015)'
_computing_data_collection 'CrysAlisPro 1.171.39.28b (Rigaku OD, 2015)'
_computing_data_reduction 'CrysAlisPro 1.171.39.28b (Rigaku OD, 2015)'
_computing_molecular_graphics 'Olex2 (Dolomanov et al., 2009)'
_computing_publication_material 'Olex2 (Dolomanov et al., 2009)'
_computing_structure_refinement 'ShelXL (Sheldrick, 2015)'
_computing_structure_solution 'ShelXS (Sheldrick, 2008)'
_diffrn_ambient_environment N~2~
_diffrn_ambient_temperature 100.00(10)
_diffrn_detector 'CCD plate'
_diffrn_measured_fraction_theta_full 1.000
_diffrn_measured_fraction_theta_max 1.000
_diffrn_measurement_details
;
List of Runs (angles in degrees, time in seconds):

  # Type    Start    End  Width  t~exp~   \w     \q     \k     \f   Frames
--------------------------------------------------------------------------
  1  \w    -80.00 -22.00   1.00    1.00    --    0.00 -57.00-120.00   58
  2  \w    -17.00  32.00   1.00    1.00    --    0.00  38.00  90.00   49
  3  \w    -89.00 -31.00   1.00    1.00    --    0.00 -38.00  30.00   58
  4  \w    -35.00  -9.00   1.00    1.00    --    0.00 -77.00  90.00   26
  5  \w    -15.00  17.00   1.00    1.00    --    0.00  38.00-120.00   32
  6  \w    -89.00 -48.00   1.00    1.00    --    0.00 -77.00  90.00   41
  7  \w     40.00  83.00   1.00    1.00    --    0.00  38.00   0.00   43
  8  \w     42.00  89.00   1.00    1.00    --    0.00  38.00-120.00   47
  9  \w     38.00  81.00   1.00    1.00    --    0.00  38.00  90.00   43
 10  \w    -23.00  50.00   1.00    1.00    --    0.00  57.00-180.00   73
 11  \w     26.00  78.00   1.00    1.00    --    0.00  57.00 -60.00   52
 12  \w    -23.00  13.00   1.00    1.00    --    0.00  57.00 -60.00   36
 13  \w    -18.00  35.00   1.00    1.00    --    0.00  38.00   0.00   53
 14  \w     75.00 114.00   1.00    1.00    --   95.80  45.00  60.00   39
 15  \w     38.00 128.00   1.00    1.00    --   95.80 -82.00  90.00   90
 16  \w    157.00 183.00   1.00    1.00    --   95.80  73.00 -61.18   26
 17  \w     65.00  90.00   1.00    1.00    --   95.80  77.00  30.00   25
 18  \w     63.00  90.00   1.00    1.00    --   95.80  82.00 150.00   27
 19  \w     67.00  92.00   1.00    1.00    --   95.80  73.00 -61.18   25
 20  \w    130.00 174.00   1.00    1.00    --   95.80  77.00-157.92   44
 21  \w     63.00  89.00   1.00    1.00    --   95.80  82.00  30.00   26
 22  \w    136.00 162.00   1.00    1.00    --   95.80  49.00 -32.42   26
 23  \w     75.00 139.00   1.00    1.00    --   95.80  45.00-150.00   64
 24  \w    130.00 179.00   1.00    1.00    --   95.80  82.00 150.00   49
 25  \w     72.00  97.00   1.00    1.00    --   95.80  61.00  30.00   25
 26  \w     75.00 185.00   1.00    1.00    --   95.80  61.00 -30.00  110
 27  \w     63.00  88.00   1.00    1.00    --   95.80  82.00  60.00   25
 28  \w     63.00 163.00   1.00    1.00    --   95.80  82.00-150.00  100
 29  \w      6.00 127.00   1.00    1.00    --   95.80 -82.00-120.00  121
 30  \w     73.00  99.00   1.00    1.00    --   95.80  53.00 -94.92   26
 31  \w    114.00 179.00   1.00    1.00    --   95.80  70.00-112.06   65
 32  \w     65.00  91.00   1.00    1.00    --   95.80  77.00 -30.00   26
 33  \w     27.00 126.00   1.00    1.00    --   95.80 -82.00 150.00   99
 34  \w     68.00  94.00   1.00    1.00    --   95.80  70.00-112.06   26
 35  \w    143.00 169.00   1.00    1.00    --   95.80  80.00  73.55   26
 36  \w     71.00 113.00   1.00    1.00    --   95.80  61.00-150.00   42
 37  \w     65.00  90.00   1.00    1.00    --   95.80  77.00-180.00   25
 38  \w    101.00 126.00   1.00    1.00    --   95.80 -77.00  30.00   25
 39  \w     71.00  99.00   1.00    1.00    --   95.80  61.00 -60.00   28
 40  \w     65.00  90.00   1.00    1.00    --   95.80  77.00 -60.00   25
 41  \w    158.00 183.00   1.00    1.00    --   95.80  77.00 -60.00   25
 42  \w     74.00 112.00   1.00    1.00    --   95.80  49.00 -32.42   38
 43  \w      6.00  84.00   1.00    1.00    --   95.80 -77.00  30.00   78
 44  \w     63.00  89.00   1.00    1.00    --   95.80  82.00 -30.00   26
 45  \w     65.00  90.00   1.00    1.00    --   95.80  77.00 -90.00   25
 46  \w     63.00  89.00   1.00    1.00    --   95.80  82.00 120.00   26
 47  \w     65.00 161.00   1.00    1.00    --   95.80  78.00 -17.66   96
 48  \w     76.00 185.00   1.00    1.00    --   95.80  45.00  90.00  109
 49  \w     65.00  91.00   1.00    1.00    --   95.80  77.00 150.00   26
 50  \w     65.00 137.00   1.00    1.00    --   95.80  77.00  90.00   72
 51  \w     63.00  88.00   1.00    1.00    --   95.80  82.00   0.00   25
 52  \w     77.00 108.00   1.00    1.00    --   95.80  30.00-180.00   31
 53  \w     76.00 104.00   1.00    1.00    --   95.80  45.00-180.00   28
 54  \w     76.00 184.00   1.00    1.00    --   95.80  45.00 -90.00  108
 55  \w     75.00 101.00   1.00    1.00    --   95.80  45.00 150.00   26
 56  \w    134.00 162.00   1.00    1.00    --   95.80  45.00 150.00   28
 57  \w     72.00 108.00   1.00    1.00    --   95.80  61.00 -90.00   36
 58  \w    160.00 185.00   1.00    1.00    --   95.80  61.00 -90.00   25
 59  \w      6.00 101.00   1.00    1.00    --   95.80 -61.00-120.00   95
 60  \w     65.00  90.00   1.00    1.00    --   95.80  77.00   0.00   25
 61  \w     72.00 178.00   1.00    1.00    --   95.80  61.00 120.00  106
 62  \w     71.00  96.00   1.00    1.00    --   95.80  61.00  76.00   25
 63  \w     64.00 101.00   1.00    1.00    --   95.80  80.00  73.55   37
 64  \w     65.00  90.00   1.00    1.00    --   95.80  77.00-157.92   25
 65  \w     51.00 121.00   1.00    1.00    --   95.80 -82.00   0.00   70
 66  \w     66.00  92.00   1.00    1.00    --   95.80  74.00 120.99   26
;
_diffrn_measurement_device 'four-circle diffractometer'
_diffrn_measurement_device_type 'XtaLAB AFC12 (RINC): Kappa dual home/near'
_diffrn_measurement_method '\w scans'
_diffrn_orient_matrix_type 'CrysAlisPro convention (1999,Acta A55,543-557)'
_diffrn_orient_matrix_UB_11 0.0851657000
_diffrn_orient_matrix_UB_12 0.0074965000
_diffrn_orient_matrix_UB_13 -0.0896847000
_diffrn_orient_matrix_UB_21 -0.0102744000
_diffrn_orient_matrix_UB_22 0.1302898000
_diffrn_orient_matrix_UB_23 0.0034282000
_diffrn_orient_matrix_UB_31 0.1522517000
_diffrn_orient_matrix_UB_32 0.0046129000
_diffrn_orient_matrix_UB_33 0.0504682000
_diffrn_radiation_monochromator graphite
_diffrn_radiation_probe x-ray
_diffrn_radiation_type CuK\a
_diffrn_radiation_wavelength 1.54184
_diffrn_reflns_av_R_equivalents 0.0438
_diffrn_reflns_av_unetI/netI 0.0149
_diffrn_reflns_Laue_measured_fraction_full 1.000
_diffrn_reflns_Laue_measured_fraction_max 1.000
_diffrn_reflns_limit_h_max 10
_diffrn_reflns_limit_h_min -10
_diffrn_reflns_limit_k_max 14
_diffrn_reflns_limit_k_min -14
_diffrn_reflns_limit_l_max 17
_diffrn_reflns_limit_l_min -17
_diffrn_reflns_number 35351
_diffrn_reflns_point_group_measured_fraction_full 1.000
_diffrn_reflns_point_group_measured_fraction_max 1.000
_diffrn_reflns_theta_full 67.062
_diffrn_reflns_theta_max 67.062
_diffrn_reflns_theta_min 4.775
_diffrn_source 'fine-focus sealed X-ray tube'
_diffrn_source_type 'Enhance (Cu) X-ray Source'
_exptl_absorpt_coefficient_mu 0.666
_exptl_absorpt_correction_T_max 1.00000
_exptl_absorpt_correction_T_min 0.37591
_exptl_absorpt_correction_type multi-scan
_exptl_absorpt_process_details
;
CrysAlisPro 1.171.39.28b (Rigaku Oxford Diffraction, 2015)
Empirical absorption correction using spherical harmonics,
 implemented in SCALE3 ABSPACK scaling algorithm.
;
_exptl_crystal_colour 'clear light colourless'
_exptl_crystal_colour_lustre clear
_exptl_crystal_colour_modifier light
_exptl_crystal_colour_primary colourless
_exptl_crystal_density_diffrn 1.295
_exptl_crystal_description block
_exptl_crystal_F_000 640
_exptl_crystal_size_max 0.3
_exptl_crystal_size_mid 0.25
_exptl_crystal_size_min 0.2
_refine_diff_density_max 0.168
_refine_diff_density_min -0.113
_refine_diff_density_rms 0.030
_refine_ls_abs_structure_details
;
 Flack x determined using 1155 quotients [(I+)-(I-)]/[(I+)+(I-)]
 (Parsons, Flack and Wagner, Acta Cryst. B69 (2013) 249-259).
;
_refine_ls_abs_structure_Flack -0.06(5)
_refine_ls_extinction_coef 0.0085(6)
_refine_ls_extinction_expression Fc^*^=kFc[1+0.001xFc^2^\l^3^/sin(2\q)]^-1/4^
_refine_ls_extinction_method 'SHELXL-2016/6 (Sheldrick 2016)'
_refine_ls_goodness_of_fit_ref 1.054
_refine_ls_hydrogen_treatment constr
_refine_ls_matrix_type full
_refine_ls_number_parameters 211
_refine_ls_number_reflns 2775
_refine_ls_number_restraints 0
_refine_ls_restrained_S_all 1.054
_refine_ls_R_factor_all 0.0243
_refine_ls_R_factor_gt 0.0241
_refine_ls_shift/su_max 0.000
_refine_ls_shift/su_mean 0.000
_refine_ls_structure_factor_coef Fsqd
_refine_ls_weighting_details 'w=1/[\s^2^(Fo^2^)+(0.0297P)^2^+0.3735P] where P=(Fo^2^+2Fc^2^)/3'
_refine_ls_weighting_scheme calc
_refine_ls_wR_factor_gt 0.0618
_refine_ls_wR_factor_ref 0.0619
_reflns_Friedel_coverage 0.726
_reflns_Friedel_fraction_full 1.000
_reflns_Friedel_fraction_max 1.000
_reflns_number_gt 2763
_reflns_number_total 2775
_reflns_threshold_expression 'I > 2\s(I)'
_cod_data_source_file cs1c05008_si_002.cif
_cod_data_source_block exp_1159
_cod_database_code 4519243
_shelx_shelxl_version_number 2016/6
_shelx_space_group_comment
;
The symmetry employed for this shelxl refinement is uniquely defined
by the following loop, which should always be used as a source of
symmetry information in preference to the above space-group names.
They are only intended as comments.
;
_shelx_estimated_absorpt_t_max 0.878
_shelx_estimated_absorpt_t_min 0.825
_reflns_odcompleteness_completeness 99.94
_reflns_odcompleteness_iscentric 1
_reflns_odcompleteness_theta 66.97
_olex2_refinement_description
;
1. Fixed Uiso
 At 1.2 times of:
  All C(H) groups, All C(H,H) groups
 At 1.5 times of:
  All C(H,H,H) groups
2.a Aromatic/amide H refined with riding coordinates:
 C4(H4), C5(H5), C6(H6), C7(H7), C10(H10), C11(H11), C16(H16), C17(H17),
 C19(H19)
2.b X=CH2 refined with riding coordinates:
 C1(H1A,H1B)
2.c Idealised Me refined as rotating group:
 C13(H13A,H13B,H13C), C20(H20A,H20B,H20C)
;
_olex2_submission_special_instructions 'No special instructions were received'
_oxdiff_exptl_absorpt_empirical_details
;
Empirical correction (ABSPACK) includes:
- Absorption correction using spherical harmonics
- Frame scaling
;
_oxdiff_exptl_absorpt_empirical_full_max 2.188
_oxdiff_exptl_absorpt_empirical_full_min 0.555

loop_
_space_group_symop_operation_xyz
'x, y, z'
'-x+1/2, -y, z+1/2'
'x+1/2, -y+1/2, -z'
'-x, y+1/2, -z+1/2'

loop_
_atom_site_label
_atom_site_type_symbol
_atom_site_fract_x
_atom_site_fract_y
_atom_site_fract_z
_atom_site_U_iso_or_equiv
_atom_site_adp_type
_atom_site_occupancy
_atom_site_site_symmetry_order
_atom_site_calc_flag
_atom_site_refinement_flags_posn
_atom_site_refinement_flags_adp
_atom_site_refinement_flags_occupancy
_atom_site_disorder_assembly
_atom_site_disorder_group
C1 C -0.3737(2) -0.49058(15) -0.92957(13) 0.0314(4) Uani 1 1 d . . . . .
H1A H -0.310571 -0.538217 -0.962244 0.038 Uiso 1 1 calc R . . . .
H1B H -0.465028 -0.517862 -0.907077 0.038 Uiso 1 1 calc R . . . .
C2 C -0.33335(19) -0.38292(14) -0.91494(11) 0.0204(4) Uani 1 1 d . . . . .
C3 C -0.42741(18) -0.29994(14) -0.86525(10) 0.0184(3) Uani 1 1 d . . . . .
C4 C -0.5717(2) -0.32818(16) -0.83297(11) 0.0252(4) Uani 1 1 d . . . . .
H4 H -0.607769 -0.401558 -0.841209 0.030 Uiso 1 1 calc R . . . .
C5 C -0.6619(2) -0.25012(18) -0.78927(12) 0.0300(4) Uani 1 1 d . . . . .
H5 H -0.757256 -0.271077 -0.768476 0.036 Uiso 1 1 calc R . . . .
C6 C -0.6096(2) -0.14007(17) -0.77651(12) 0.0289(4) Uani 1 1 d . . . . .
H6 H -0.669744 -0.086901 -0.747343 0.035 Uiso 1 1 calc R . . . .
C7 C -0.4676(2) -0.11039(15) -0.80750(11) 0.0226(4) Uani 1 1 d . . . . .
H7 H -0.432350 -0.036890 -0.798670 0.027 Uiso 1 1 calc R . . . .
C8 C -0.37593(18) -0.18876(13) -0.85182(10) 0.0169(3) Uani 1 1 d . . . . .
C9 C -0.21927(19) -0.14994(13) -0.88167(10) 0.0163(3) Uani 1 1 d . . . . .
C10 C -0.13687(19) -0.23738(14) -0.93667(10) 0.0189(4) Uani 1 1 d . . . . .
H10 H -0.044346 -0.217594 -0.962076 0.023 Uiso 1 1 calc R . . . .
C11 C -0.1896(2) -0.34109(14) -0.95065(11) 0.0206(4) Uani 1 1 d . . . . .
H11 H -0.131672 -0.390212 -0.985275 0.025 Uiso 1 1 calc R . . . .
C12 C -0.12177(18) -0.12580(13) -0.79715(10) 0.0163(3) Uani 1 1 d . . . . .
C13 C 0.0199(2) 0.03561(15) -0.73164(11) 0.0213(4) Uani 1 1 d . . . . .
H13A H 0.110476 0.064804 -0.758747 0.032 Uiso 1 1 calc GR . . . .
H13B H 0.046307 -0.020395 -0.687760 0.032 Uiso 1 1 calc GR . . . .
H13C H -0.034382 0.096400 -0.703369 0.032 Uiso 1 1 calc GR . . . .
C14 C -0.12844(18) 0.04001(13) -0.87714(10) 0.0161(3) Uani 1 1 d . . . . .
C15 C -0.21731(18) -0.03471(14) -0.92701(10) 0.0164(3) Uani 1 1 d . . . . .
C16 C -0.28135(17) 0.00263(14) -1.00579(10) 0.0178(3) Uani 1 1 d . . . . .
H16 H -0.342426 -0.045755 -1.039163 0.021 Uiso 1 1 calc R . . . .
C17 C -0.25448(18) 0.11300(14) -1.03541(11) 0.0186(3) Uani 1 1 d . . . . .
H17 H -0.297456 0.138496 -1.088498 0.022 Uiso 1 1 calc R . . . .
C18 C -0.16279(17) 0.18478(14) -0.98489(11) 0.0174(3) Uani 1 1 d . . . . .
C19 C -0.10000(19) 0.14964(13) -0.90346(10) 0.0170(3) Uani 1 1 d . . . . .
H19 H -0.041625 0.198353 -0.868737 0.020 Uiso 1 1 calc R . . . .
C20 C -0.1491(2) 0.32487(16) -1.09974(12) 0.0296(4) Uani 1 1 d . . . . .
H20A H -0.098811 0.271349 -1.137947 0.044 Uiso 1 1 calc GR . . . .
H20B H -0.108052 0.399203 -1.109737 0.044 Uiso 1 1 calc GR . . . .
H20C H -0.255632 0.325209 -1.112829 0.044 Uiso 1 1 calc GR . . . .
N1 N -0.07516(15) -0.01578(11) -0.79980(9) 0.0169(3) Uani 1 1 d . . . . .
O1 O -0.09135(13) -0.19392(10) -0.73857(7) 0.0210(3) Uani 1 1 d . . . . .
O2 O -0.12640(14) 0.29343(9) -1.00867(8) 0.0238(3) Uani 1 1 d . . . . .

loop_
_atom_site_aniso_label
_atom_site_aniso_U_11
_atom_site_aniso_U_22
_atom_site_aniso_U_33
_atom_site_aniso_U_23
_atom_site_aniso_U_13
_atom_site_aniso_U_12
C1 0.0298(10) 0.0252(9) 0.0390(10) -0.0043(8) -0.0098(8) -0.0009(8)
C2 0.0231(9) 0.0211(8) 0.0171(8) 0.0005(7) -0.0076(7) 0.0007(7)
C3 0.0204(8) 0.0229(8) 0.0118(7) 0.0035(6) -0.0046(6) -0.0015(7)
C4 0.0266(9) 0.0312(9) 0.0179(8) 0.0042(7) -0.0030(7) -0.0098(7)
C5 0.0201(9) 0.0488(11) 0.0210(9) 0.0025(8) 0.0029(7) -0.0075(8)
C6 0.0222(9) 0.0416(10) 0.0228(9) -0.0044(8) 0.0039(7) 0.0043(8)
C7 0.0241(9) 0.0248(9) 0.0188(8) -0.0021(7) -0.0007(7) 0.0006(7)
C8 0.0178(8) 0.0221(8) 0.0110(7) 0.0025(6) -0.0020(6) -0.0005(7)
C9 0.0187(8) 0.0179(8) 0.0124(7) 0.0010(6) -0.0013(6) -0.0007(6)
C10 0.0201(8) 0.0240(8) 0.0127(7) 0.0017(6) 0.0017(6) 0.0018(7)
C11 0.0250(9) 0.0229(8) 0.0141(8) -0.0023(6) -0.0014(7) 0.0057(7)
C12 0.0160(8) 0.0203(8) 0.0127(7) -0.0007(6) 0.0005(6) 0.0030(6)
C13 0.0235(9) 0.0236(8) 0.0169(8) 0.0015(7) -0.0076(7) -0.0021(7)
C14 0.0142(7) 0.0221(8) 0.0121(7) -0.0003(6) -0.0011(6) 0.0020(6)
C15 0.0165(8) 0.0180(8) 0.0146(7) 0.0003(6) 0.0014(6) -0.0006(6)
C16 0.0164(8) 0.0230(8) 0.0142(7) -0.0005(6) -0.0022(6) -0.0021(6)
C17 0.0179(8) 0.0236(8) 0.0142(7) 0.0022(6) -0.0020(6) 0.0027(7)
C18 0.0173(8) 0.0167(8) 0.0182(8) 0.0013(6) 0.0025(6) 0.0023(6)
C19 0.0174(8) 0.0179(8) 0.0158(7) -0.0018(6) -0.0001(6) -0.0003(6)
C20 0.0417(11) 0.0260(9) 0.0212(9) 0.0082(7) -0.0021(8) -0.0056(8)
N1 0.0194(7) 0.0187(6) 0.0127(6) 0.0007(5) -0.0037(5) -0.0011(5)
O1 0.0259(6) 0.0216(6) 0.0154(5) 0.0036(5) -0.0026(5) 0.0010(5)
O2 0.0330(7) 0.0191(6) 0.0194(6) 0.0051(5) -0.0028(5) -0.0030(5)

loop_
_atom_type_symbol
_atom_type_description
_atom_type_scat_dispersion_real
_atom_type_scat_dispersion_imag
_atom_type_scat_source
C C 0.0181 0.0091 'International Tables Vol C Tables 4.2.6.8 and 6.1.1.4'
H H 0.0000 0.0000 'International Tables Vol C Tables 4.2.6.8 and 6.1.1.4'
N N 0.0311 0.0180 'International Tables Vol C Tables 4.2.6.8 and 6.1.1.4'
O O 0.0492 0.0322 'International Tables Vol C Tables 4.2.6.8 and 6.1.1.4'

loop_
_geom_angle_atom_site_label_1
_geom_angle_atom_site_label_2
_geom_angle_atom_site_label_3
_geom_angle
_geom_angle_site_symmetry_1
_geom_angle_site_symmetry_3
_geom_angle_publ_flag
C1 C2 C3 124.04(17) . . ?
C1 C2 C11 119.47(17) . . ?
C11 C2 C3 116.48(14) . . ?
C4 C3 C2 121.61(16) . . ?
C4 C3 C8 117.84(16) . . ?
C8 C3 C2 120.52(15) . . ?
C5 C4 C3 121.86(17) . . ?
C4 C5 C6 119.72(17) . . ?
C7 C6 C5 119.44(17) . . ?
C6 C7 C8 121.14(17) . . ?
C3 C8 C9 122.21(14) . . ?
C7 C8 C3 120.00(15) . . ?
C7 C8 C9 117.77(14) . . ?
C8 C9 C12 108.56(12) . . ?
C10 C9 C8 113.10(14) . . ?
C10 C9 C12 107.62(13) . . ?
C10 C9 C15 111.28(13) . . ?
C15 C9 C8 114.22(13) . . ?
C15 C9 C12 101.13(12) . . ?
C11 C10 C9 123.28(15) . . ?
C10 C11 C2 123.93(16) . . ?
N1 C12 C9 108.52(13) . . ?
O1 C12 C9 125.85(14) . . ?
O1 C12 N1 125.63(15) . . ?
C15 C14 N1 109.33(13) . . ?
C19 C14 C15 122.90(14) . . ?
C19 C14 N1 127.77(15) . . ?
C14 C15 C9 109.42(13) . . ?
C16 C15 C9 131.50(15) . . ?
C16 C15 C14 119.04(15) . . ?
C15 C16 C17 119.98(15) . . ?
C18 C17 C16 119.53(15) . . ?
C17 C18 C19 121.44(15) . . ?
O2 C18 C17 124.33(14) . . ?
O2 C18 C19 114.24(14) . . ?
C14 C19 C18 117.08(15) . . ?
C12 N1 C13 123.46(13) . . ?
C12 N1 C14 111.56(13) . . ?
C14 N1 C13 124.97(13) . . ?
C18 O2 C20 117.33(13) . . ?

loop_
_geom_bond_atom_site_label_1
_geom_bond_atom_site_label_2
_geom_bond_distance
_geom_bond_site_symmetry_2
_geom_bond_publ_flag
C1 C2 1.337(3) . ?
C2 C3 1.483(2) . ?
C2 C11 1.462(2) . ?
C3 C4 1.401(2) . ?
C3 C8 1.402(2) . ?
C4 C5 1.381(3) . ?
C5 C6 1.390(3) . ?
C6 C7 1.381(3) . ?
C7 C8 1.395(2) . ?
C8 C9 1.523(2) . ?
C9 C10 1.506(2) . ?
C9 C12 1.556(2) . ?
C9 C15 1.519(2) . ?
C10 C11 1.325(2) . ?
C12 N1 1.361(2) . ?
C12 O1 1.2187(19) . ?
C13 N1 1.453(2) . ?
C14 C15 1.395(2) . ?
C14 C19 1.374(2) . ?
C14 N1 1.412(2) . ?
C15 C16 1.379(2) . ?
C16 C17 1.395(2) . ?
C17 C18 1.393(2) . ?
C18 C19 1.401(2) . ?
C18 O2 1.3679(18) . ?
C20 O2 1.426(2) . ?

loop_
_geom_torsion_atom_site_label_1
_geom_torsion_atom_site_label_2
_geom_torsion_atom_site_label_3
_geom_torsion_atom_site_label_4
_geom_torsion
_geom_torsion_site_symmetry_1
_geom_torsion_site_symmetry_2
_geom_torsion_site_symmetry_3
_geom_torsion_site_symmetry_4
_geom_torsion_publ_flag
C1 C2 C3 C4 -3.0(2) . . . . ?
C1 C2 C3 C8 179.20(16) . . . . ?
C1 C2 C11 C10 -177.13(17) . . . . ?
C2 C3 C4 C5 -177.78(16) . . . . ?
C2 C3 C8 C7 177.91(14) . . . . ?
C2 C3 C8 C9 -4.0(2) . . . . ?
C3 C2 C11 C10 4.0(2) . . . . ?
C3 C4 C5 C6 0.0(3) . . . . ?
C3 C8 C9 C10 7.6(2) . . . . ?
C3 C8 C9 C12 -111.74(16) . . . . ?
C3 C8 C9 C15 136.28(15) . . . . ?
C4 C3 C8 C7 0.0(2) . . . . ?
C4 C3 C8 C9 178.15(14) . . . . ?
C4 C5 C6 C7 -0.2(3) . . . . ?
C5 C6 C7 C8 0.3(3) . . . . ?
C6 C7 C8 C3 -0.2(2) . . . . ?
C6 C7 C8 C9 -178.44(15) . . . . ?
C7 C8 C9 C10 -174.23(14) . . . . ?
C7 C8 C9 C12 66.41(17) . . . . ?
C7 C8 C9 C15 -45.58(19) . . . . ?
C8 C3 C4 C5 0.1(2) . . . . ?
C8 C9 C10 C11 -5.8(2) . . . . ?
C8 C9 C12 N1 -121.37(14) . . . . ?
C8 C9 C12 O1 59.0(2) . . . . ?
C8 C9 C15 C14 118.19(15) . . . . ?
C8 C9 C15 C16 -64.2(2) . . . . ?
C9 C10 C11 C2 0.2(3) . . . . ?
C9 C12 N1 C13 -179.29(14) . . . . ?
C9 C12 N1 C14 -0.32(17) . . . . ?
C9 C15 C16 C17 -176.15(16) . . . . ?
C10 C9 C12 N1 115.89(14) . . . . ?
C10 C9 C12 O1 -63.7(2) . . . . ?
C10 C9 C15 C14 -112.24(15) . . . . ?
C10 C9 C15 C16 65.3(2) . . . . ?
C11 C2 C3 C4 175.81(14) . . . . ?
C11 C2 C3 C8 -2.0(2) . . . . ?
C12 C9 C10 C11 114.10(17) . . . . ?
C12 C9 C15 C14 1.82(17) . . . . ?
C12 C9 C15 C16 179.39(17) . . . . ?
C14 C15 C16 C17 1.2(2) . . . . ?
C15 C9 C10 C11 -135.96(16) . . . . ?
C15 C9 C12 N1 -0.89(16) . . . . ?
C15 C9 C12 O1 179.47(16) . . . . ?
C15 C14 C19 C18 -1.0(2) . . . . ?
C15 C14 N1 C12 1.56(18) . . . . ?
C15 C14 N1 C13 -179.49(15) . . . . ?
C15 C16 C17 C18 0.0(2) . . . . ?
C16 C17 C18 C19 -1.8(2) . . . . ?
C16 C17 C18 O2 178.48(15) . . . . ?
C17 C18 C19 C14 2.2(2) . . . . ?
C17 C18 O2 C20 -17.2(2) . . . . ?
C19 C14 C15 C9 177.18(14) . . . . ?
C19 C14 C15 C16 -0.7(2) . . . . ?
C19 C14 N1 C12 -177.71(16) . . . . ?
C19 C14 N1 C13 1.2(3) . . . . ?
C19 C18 O2 C20 163.00(16) . . . . ?
N1 C14 C15 C9 -2.14(18) . . . . ?
N1 C14 C15 C16 179.95(14) . . . . ?
N1 C14 C19 C18 178.23(15) . . . . ?
O1 C12 N1 C13 0.3(3) . . . . ?
O1 C12 N1 C14 179.31(15) . . . . ?
O2 C18 C19 C14 -178.02(14) . . . . ?
